data_1547044
loop_
_publ_author_name
'Morris, Patrick J.'
'Moaddel, Ruin'
'Zanos, Panos'
'Moore, Curtis E.'
'Gould, Todd'
'Zarate, Jr, Carlos A'
'Thomas, Craig J.'

_publ_section_title
;
 Synthesis and N-Methyl-d-aspartate (NMDA) Receptor Activity of Ketamine
 Metabolites.
;
_journal_issue 17
_journal_name_full 'Organic letters'
_journal_page_first 4572
_journal_page_last 4575
_journal_paper_doi 10.1021/acs.orglett.7b02177
_journal_volume 19
_journal_year 2017
_chemical_absolute_configuration ad
_chemical_formula_moiety 'C12 H14 Cl N O2'
_chemical_formula_sum 'C12 H14 Cl N O2'
_chemical_formula_weight 239.69
_space_group_crystal_system orthorhombic
_space_group_IT_number 19
_space_group_name_Hall 'P 2ac 2ab'
_space_group_name_H-M_alt 'P 21 21 21'
_symmetry_space_group_name_Hall 'P 2ac 2ab'
_symmetry_space_group_name_H-M 'P 21 21 21'
_atom_sites_solution_hydrogens mixed
_atom_sites_solution_primary dual
_atom_sites_solution_secondary difmap
_audit_creation_date 2017-05-05
_audit_creation_method
;
Olex2 1.2-beta
(compiled 2017.03.28 svn.r3405 for OlexSys, GUI svn.r5335)
;
_cell_angle_alpha 90
_cell_angle_beta 90
_cell_angle_gamma 90
_cell_formula_units_Z 8
_cell_length_a 8.1094(2)
_cell_length_b 8.6923(2)
_cell_length_c 33.1247(7)
_cell_measurement_reflns_used 6051
_cell_measurement_temperature 100.0
_cell_measurement_theta_max 68.256
_cell_measurement_theta_min 2.668
_cell_volume 2334.94(9)
_computing_cell_refinement 'SAINT V8.38A (Bruker, 2017)'
_computing_data_collection 'APEX3 v2016.9-0 (Bruker, 2016)'
_computing_data_reduction 'SAINT V8.38A (Bruker, 2017)'
_computing_molecular_graphics 'Olex2 (Dolomanov et al., 2009)'
_computing_publication_material 'Olex2 (Dolomanov et al., 2009)'
_computing_structure_refinement 'ShelXL (Sheldrick, 2015)'
_computing_structure_solution 'ShelXT (Sheldrick, 2015)'
_diffrn_ambient_temperature 100.0
_diffrn_detector 'Bruker APEX-II CCD'
_diffrn_detector_area_resol_mean 7.9
_diffrn_detector_type 'CCD Area Detector'
_diffrn_measured_fraction_theta_full 1.000
_diffrn_measured_fraction_theta_max 1.000
_diffrn_measurement_device 'Kappa Four-Circle Diffractometer'
_diffrn_measurement_device_type 'Bruker X8 APEX II'
_diffrn_measurement_method '\w and \f scans'
_diffrn_radiation_monochromator 'Double Bounce Multilayer Mirrors'
_diffrn_radiation_probe x-ray
_diffrn_radiation_type CuK\a
_diffrn_radiation_wavelength 1.54178
_diffrn_radiation_xray_symbol K-L~3~
_diffrn_reflns_av_R_equivalents 0.0502
_diffrn_reflns_av_unetI/netI 0.0496
_diffrn_reflns_Laue_measured_fraction_full 1.000
_diffrn_reflns_Laue_measured_fraction_max 1.000
_diffrn_reflns_limit_h_max 9
_diffrn_reflns_limit_h_min -9
_diffrn_reflns_limit_k_max 10
_diffrn_reflns_limit_k_min -10
_diffrn_reflns_limit_l_max 39
_diffrn_reflns_limit_l_min -39
_diffrn_reflns_number 13135
_diffrn_reflns_point_group_measured_fraction_full 0.995
_diffrn_reflns_point_group_measured_fraction_max 0.993
_diffrn_reflns_theta_full 68.000
_diffrn_reflns_theta_max 68.306
_diffrn_reflns_theta_min 2.668
_diffrn_source 'Micro Focus Rotating Anode'
_diffrn_source_type 'Bruker Microstar FR-592'
_diffrn_standards_number 0
_exptl_absorpt_coefficient_mu 2.778
_exptl_absorpt_correction_T_max 0.5210
_exptl_absorpt_correction_T_min 0.4136
_exptl_absorpt_correction_type multi-scan
_exptl_absorpt_process_details
'SADABS-2016/2 (Bruker,2016/2) was used for absorption correction. wR2(int) was 0.0757 before and 0.0520 after correction. The Ratio of minimum to maximum transmission is 0.7939. The \l/2 correction factor is Not present.'
_exptl_crystal_colour Colorless
_exptl_crystal_colour_primary Colorless
_exptl_crystal_density_diffrn 1.364
_exptl_crystal_description Plate
_exptl_crystal_F_000 1008
_exptl_crystal_size_max 0.113
_exptl_crystal_size_mid 0.057
_exptl_crystal_size_min 0.016
_refine_diff_density_max 0.355
_refine_diff_density_min -0.335
_refine_diff_density_rms 0.052
_refine_ls_abs_structure_details
;
 Flack x determined using 1376 quotients [(I+)-(I-)]/[(I+)+(I-)]
 (Parsons, Flack and Wagner, Acta Cryst. B69 (2013) 249-259).
;
_refine_ls_abs_structure_Flack -0.005(12)
_refine_ls_extinction_method none
_refine_ls_goodness_of_fit_ref 1.015
_refine_ls_hydrogen_treatment mixed
_refine_ls_matrix_type full
_refine_ls_number_parameters 313
_refine_ls_number_reflns 4251
_refine_ls_number_restraints 6
_refine_ls_restrained_S_all 1.015
_refine_ls_R_factor_all 0.0501
_refine_ls_R_factor_gt 0.0408
_refine_ls_shift/su_max 0.001
_refine_ls_shift/su_mean 0.000
_refine_ls_structure_factor_coef Fsqd
_refine_ls_weighting_details 'w=1/[\s^2^(Fo^2^)+(0.0581P)^2^] where P=(Fo^2^+2Fc^2^)/3'
_refine_ls_weighting_scheme calc
_refine_ls_wR_factor_gt 0.0944
_refine_ls_wR_factor_ref 0.0988
_reflns_Friedel_coverage 0.713
_reflns_Friedel_fraction_full 0.988
_reflns_Friedel_fraction_max 0.984
_reflns_number_gt 3706
_reflns_number_total 4251
_reflns_threshold_expression 'I > 2\s(I)'
_cod_data_source_file ol7b02177_si_011.cif
_cod_data_source_block NIH29
_cod_depositor_comments
;
The following automatic conversions were performed:

'_diffrn_radiation_probe' value 'X-ray' changed to 'x-ray' according
to
/home/data/users/saulius/crontab/automatic-downloads/current/ACS/lib/dictionaries/cif_core.dic
dictionary named 'cif_core.dic' version 2.4.2 from 2011-04-26.

Automatic conversion script
Id: cif_fix_values 4973 2017-02-22 13:04:09Z antanas 
;
_cod_database_code 1547044
_shelx_shelxl_version_number 2016/6
_shelx_space_group_comment
;
The symmetry employed for this shelxl refinement is uniquely defined
by the following loop, which should always be used as a source of
symmetry information in preference to the above space-group names.
They are only intended as comments.
;
_shelx_estimated_absorpt_t_max 0.957
_shelx_estimated_absorpt_t_min 0.744
_olex2_refinement_description
;
1. Fixed Uiso
 At 1.2 times of:
  All C(H) groups, All C(H,H) groups
2. Restrained distances
 N1-H1A = N1-H1B = O2-H2 = O2'-H2' = N1'-H1'B = N1'-H1'A
 0.95 with sigma of 0.02
3.a Ternary CH refined with riding coordinates:
 C11(H11), C11'(H11')
3.b Secondary CH2 refined with riding coordinates:
 C9(H9A,H9B), C10(H10A,H10B), C12(H12A,H12B), C9'(H9'A,H9'B), C10'(H10C,H10D),
 C12'(H12C,H12D)
3.c Aromatic/amide H refined with riding coordinates:
 C2(H2A), C3(H3), C4(H4), C5(H5), C2'(H2'A), C3'(H3'), C4'(H4'), C5'(H5')
;
_olex2_submission_special_instructions 'No special instructions were received'

loop_
_space_group_symop_operation_xyz
'x, y, z'
'-x+1/2, -y, z+1/2'
'-x, y+1/2, -z+1/2'
'x+1/2, -y+1/2, -z'

loop_
_atom_site_label
_atom_site_type_symbol
_atom_site_fract_x
_atom_site_fract_y
_atom_site_fract_z
_atom_site_U_iso_or_equiv
_atom_site_adp_type
_atom_site_occupancy
_atom_site_site_symmetry_order
_atom_site_calc_flag
_atom_site_refinement_flags_posn
Cl1 Cl 0.78207(10) 0.74488(12) 0.57609(3) 0.0299(2) Uani 1 1 d .
O1 O 0.5360(3) 0.7763(3) 0.50235(8) 0.0243(6) Uani 1 1 d .
O2 O 0.7824(3) 0.2131(3) 0.54216(7) 0.0196(5) Uani 1 1 d D
H2 H 0.804(6) 0.138(5) 0.5234(13) 0.044(14) Uiso 1 1 d D
N1 N 0.3323(4) 0.4922(4) 0.52382(9) 0.0188(6) Uani 1 1 d D
H1A H 0.275(5) 0.434(4) 0.5425(10) 0.019(10) Uiso 1 1 d D
H1B H 0.261(5) 0.572(4) 0.5181(12) 0.023(11) Uiso 1 1 d D
C1 C 0.5810(4) 0.7444(5) 0.59601(11) 0.0246(7) Uani 1 1 d .
C2 C 0.5557(6) 0.8369(5) 0.62973(13) 0.0324(9) Uani 1 1 d .
H2A H 0.643954 0.895326 0.640731 0.039 Uiso 1 1 calc R
C3 C 0.4011(6) 0.8429(5) 0.64701(12) 0.0339(10) Uani 1 1 d .
H3 H 0.381877 0.906196 0.669922 0.041 Uiso 1 1 calc R
C4 C 0.2742(5) 0.7565(5) 0.63084(11) 0.0275(8) Uani 1 1 d .
H4 H 0.167603 0.760189 0.642707 0.033 Uiso 1 1 calc R
C5 C 0.3020(5) 0.6640(4) 0.59726(10) 0.0216(8) Uani 1 1 d .
H5 H 0.213723 0.604524 0.586679 0.026 Uiso 1 1 calc R
C6 C 0.4559(4) 0.6566(4) 0.57877(11) 0.0197(7) Uani 1 1 d .
C7 C 0.4857(4) 0.5505(4) 0.54250(11) 0.0182(7) Uani 1 1 d .
C8 C 0.5643(4) 0.6406(4) 0.50681(10) 0.0183(7) Uani 1 1 d .
C9 C 0.6606(5) 0.5494(4) 0.47649(11) 0.0211(7) Uani 1 1 d .
H9A H 0.728779 0.620838 0.460261 0.025 Uiso 1 1 calc R
H9B H 0.582542 0.497803 0.457925 0.025 Uiso 1 1 calc R
C10 C 0.7730(4) 0.4279(4) 0.49544(11) 0.0203(7) Uani 1 1 d .
H10A H 0.826242 0.366887 0.473836 0.024 Uiso 1 1 calc R
H10B H 0.860770 0.479362 0.511222 0.024 Uiso 1 1 calc R
C11 C 0.6759(4) 0.3220(4) 0.52275(10) 0.0171(7) Uani 1 1 d .
H11 H 0.591129 0.265896 0.506498 0.021 Uiso 1 1 calc R
C12 C 0.5910(4) 0.4119(4) 0.55630(10) 0.0181(7) Uani 1 1 d .
H12A H 0.676567 0.449688 0.575177 0.022 Uiso 1 1 calc R
H12B H 0.519200 0.340297 0.571503 0.022 Uiso 1 1 calc R
Cl1' Cl 0.58807(11) 0.22963(12) 0.66287(3) 0.0337(2) Uani 1 1 d .
O1' O 0.8735(4) 0.1687(4) 0.72858(8) 0.0389(8) Uani 1 1 d .
O2' O 1.0844(3) 0.3111(3) 0.57500(7) 0.0224(5) Uani 1 1 d D
H2' H 0.980(4) 0.285(6) 0.5658(13) 0.034(12) Uiso 1 1 d D
N1' N 1.0873(4) 0.4349(5) 0.70005(10) 0.0321(8) Uani 1 1 d D
H1'A H 1.078(7) 0.439(6) 0.7280(8) 0.044(14) Uiso 1 1 d D
H1'B H 1.101(7) 0.533(4) 0.6898(16) 0.047(16) Uiso 1 1 d D
C1' C 0.6190(5) 0.4015(5) 0.68959(11) 0.0276(9) Uani 1 1 d .
C2' C 0.4801(5) 0.4764(6) 0.70292(14) 0.0370(11) Uani 1 1 d .
H2'A H 0.373926 0.435184 0.697409 0.044 Uiso 1 1 calc R
C3' C 0.4955(6) 0.6120(7) 0.72439(14) 0.0449(13) Uani 1 1 d .
H3' H 0.400139 0.663287 0.734181 0.054 Uiso 1 1 calc R
C4' C 0.6489(6) 0.6722(7) 0.73149(15) 0.0500(14) Uani 1 1 d .
H4' H 0.660488 0.766084 0.745886 0.060 Uiso 1 1 calc R
C5' C 0.7873(6) 0.5949(6) 0.71748(13) 0.0405(11) Uani 1 1 d .
H5' H 0.892731 0.638892 0.722258 0.049 Uiso 1 1 calc R
C6' C 0.7787(5) 0.4574(5) 0.69697(11) 0.0265(9) Uani 1 1 d .
C7' C 0.9329(5) 0.3747(5) 0.68244(10) 0.0234(8) Uani 1 1 d .
C8' C 0.9373(5) 0.2063(5) 0.69697(11) 0.0283(9) Uani 1 1 d .
C9' C 1.0459(6) 0.0961(5) 0.67386(12) 0.0381(11) Uani 1 1 d .
H9'A H 1.010397 -0.010371 0.679929 0.046 Uiso 1 1 calc R
H9'B H 1.160738 0.107687 0.683521 0.046 Uiso 1 1 calc R
C10' C 1.0431(6) 0.1195(5) 0.62790(12) 0.0333(10) Uani 1 1 d .
H10C H 1.127060 0.052712 0.615118 0.040 Uiso 1 1 calc R
H10D H 0.933634 0.090221 0.617133 0.040 Uiso 1 1 calc R
C11' C 1.0789(4) 0.2880(5) 0.61770(10) 0.0225(8) Uani 1 1 d .
H11' H 1.188295 0.316707 0.629405 0.027 Uiso 1 1 calc R
C12' C 0.9475(4) 0.3893(5) 0.63639(10) 0.0206(8) Uani 1 1 d .
H12C H 0.839718 0.363065 0.624150 0.025 Uiso 1 1 calc R
H12D H 0.971894 0.497800 0.629584 0.025 Uiso 1 1 calc R

loop_
_atom_site_aniso_label
_atom_site_aniso_U_11
_atom_site_aniso_U_22
_atom_site_aniso_U_33
_atom_site_aniso_U_23
_atom_site_aniso_U_13
_atom_site_aniso_U_12
Cl1 0.0234(4) 0.0277(5) 0.0386(5) -0.0056(5) -0.0028(3) -0.0024(4)
O1 0.0264(12) 0.0160(14) 0.0306(13) 0.0052(12) 0.0026(10) 0.0017(11)
O2 0.0214(11) 0.0169(13) 0.0205(11) -0.0014(10) -0.0024(10) 0.0055(11)
N1 0.0181(14) 0.0191(16) 0.0191(14) 0.0018(14) -0.0032(12) -0.0011(13)
C1 0.0253(16) 0.0207(19) 0.0279(17) -0.0013(17) -0.0009(14) 0.0038(18)
C2 0.039(2) 0.025(2) 0.033(2) -0.0092(18) -0.0076(18) -0.0001(19)
C3 0.047(3) 0.027(2) 0.0278(19) -0.0086(18) -0.0015(18) 0.009(2)
C4 0.0342(18) 0.022(2) 0.0261(17) 0.0025(17) 0.0053(15) 0.0090(19)
C5 0.0267(18) 0.0173(18) 0.0208(16) 0.0034(15) 0.0005(15) 0.0044(15)
C6 0.0259(18) 0.0136(17) 0.0197(16) 0.0037(15) -0.0013(14) 0.0026(14)
C7 0.0168(15) 0.0169(18) 0.0210(16) 0.0002(15) -0.0010(13) 0.0018(14)
C8 0.0157(16) 0.0178(18) 0.0216(16) 0.0031(14) -0.0054(13) -0.0031(15)
C9 0.0246(16) 0.0200(18) 0.0185(16) 0.0026(16) 0.0016(14) -0.0021(15)
C10 0.0205(17) 0.0198(19) 0.0204(16) -0.0018(15) 0.0029(14) 0.0009(15)
C11 0.0160(16) 0.0176(17) 0.0178(15) -0.0002(15) -0.0024(13) -0.0014(14)
C12 0.0186(16) 0.0190(18) 0.0166(15) 0.0017(14) -0.0031(14) 0.0018(15)
Cl1' 0.0256(4) 0.0361(6) 0.0393(5) 0.0091(4) -0.0048(4) -0.0081(4)
O1' 0.0305(15) 0.060(2) 0.0257(14) 0.0144(15) 0.0034(12) 0.0087(14)
O2' 0.0213(12) 0.0308(14) 0.0151(11) 0.0021(11) 0.0021(10) -0.0016(11)
N1' 0.0198(16) 0.051(3) 0.0253(17) -0.0091(17) -0.0029(14) 0.0021(18)
C1' 0.0202(18) 0.039(2) 0.0238(18) 0.0126(18) 0.0015(14) 0.0024(17)
C2' 0.0232(19) 0.050(3) 0.038(2) 0.019(2) 0.0044(17) 0.004(2)
C3' 0.031(2) 0.067(4) 0.037(2) 0.008(3) 0.0103(19) 0.023(2)
C4' 0.046(3) 0.066(4) 0.038(2) -0.020(3) -0.004(2) 0.020(3)
C5' 0.031(2) 0.056(3) 0.034(2) -0.019(2) -0.0075(19) 0.008(2)
C6' 0.0220(18) 0.041(2) 0.0165(16) -0.0011(17) 0.0011(15) 0.0075(18)
C7' 0.0182(18) 0.034(2) 0.0178(16) -0.0037(15) 0.0005(14) 0.0010(17)
C8' 0.0219(18) 0.041(3) 0.0216(18) 0.0048(18) -0.0022(14) 0.0045(18)
C9' 0.055(3) 0.034(2) 0.026(2) 0.0073(19) 0.0035(19) 0.014(2)
C10' 0.049(2) 0.030(2) 0.0211(19) 0.0015(18) 0.0031(18) 0.013(2)
C11' 0.0214(16) 0.030(2) 0.0163(15) 0.0000(15) -0.0008(14) 0.0030(17)
C12' 0.0186(17) 0.025(2) 0.0183(16) -0.0011(15) -0.0009(13) 0.0001(15)

loop_
_atom_type_symbol
_atom_type_description
_atom_type_scat_dispersion_real
_atom_type_scat_dispersion_imag
_atom_type_scat_source
C C 0.0181 0.0091 'International Tables Vol C Tables 4.2.6.8 and 6.1.1.4'
H H 0.0000 0.0000 'International Tables Vol C Tables 4.2.6.8 and 6.1.1.4'
Cl Cl 0.3639 0.7018 'International Tables Vol C Tables 4.2.6.8 and 6.1.1.4'
N N 0.0311 0.0180 'International Tables Vol C Tables 4.2.6.8 and 6.1.1.4'
O O 0.0492 0.0322 'International Tables Vol C Tables 4.2.6.8 and 6.1.1.4'

loop_
_geom_angle_atom_site_label_1
_geom_angle_atom_site_label_2
_geom_angle_atom_site_label_3
_geom_angle
C11 O2 H2 106(3)
H1A N1 H1B 103(4)
C7 N1 H1A 109(3)
C7 N1 H1B 111(3)
C2 C1 Cl1 115.9(3)
C2 C1 C6 122.6(4)
C6 C1 Cl1 121.5(3)
C1 C2 H2A 120.4
C3 C2 C1 119.3(4)
C3 C2 H2A 120.4
C2 C3 H3 120.2
C2 C3 C4 119.7(4)
C4 C3 H3 120.2
C3 C4 H4 119.9
C3 C4 C5 120.2(4)
C5 C4 H4 119.9
C4 C5 H5 119.2
C4 C5 C6 121.6(4)
C6 C5 H5 119.2
C1 C6 C7 122.4(3)
C5 C6 C1 116.6(3)
C5 C6 C7 120.9(3)
N1 C7 C6 113.6(3)
N1 C7 C8 101.5(3)
N1 C7 C12 108.8(3)
C6 C7 C8 110.9(3)
C6 C7 C12 108.9(3)
C12 C7 C8 113.0(3)
O1 C8 C7 120.4(3)
O1 C8 C9 122.2(3)
C9 C8 C7 117.1(3)
C8 C9 H9A 108.8
C8 C9 H9B 108.8
C8 C9 C10 113.6(3)
H9A C9 H9B 107.7
C10 C9 H9A 108.8
C10 C9 H9B 108.8
C9 C10 H10A 109.5
C9 C10 H10B 109.5
H10A C10 H10B 108.1
C11 C10 C9 110.8(3)
C11 C10 H10A 109.5
C11 C10 H10B 109.5
O2 C11 C10 110.9(3)
O2 C11 H11 109.4
O2 C11 C12 106.5(3)
C10 C11 H11 109.4
C10 C11 C12 111.1(3)
C12 C11 H11 109.4
C7 C12 H12A 108.4
C7 C12 H12B 108.4
C11 C12 C7 115.7(3)
C11 C12 H12A 108.4
C11 C12 H12B 108.4
H12A C12 H12B 107.4
C11' O2' H2' 105(3)
H1'A N1' H1'B 110(5)
C7' N1' H1'A 110(4)
C7' N1' H1'B 106(4)
C2' C1' Cl1' 116.6(3)
C2' C1' C6' 122.4(4)
C6' C1' Cl1' 120.9(3)
C1' C2' H2'A 120.2
C1' C2' C3' 119.6(4)
C3' C2' H2'A 120.2
C2' C3' H3' 120.1
C4' C3' C2' 119.8(4)
C4' C3' H3' 120.1
C3' C4' H4' 120.3
C3' C4' C5' 119.5(5)
C5' C4' H4' 120.3
C4' C5' H5' 118.5
C6' C5' C4' 123.0(5)
C6' C5' H5' 118.5
C1' C6' C7' 122.7(4)
C5' C6' C1' 115.6(4)
C5' C6' C7' 121.7(4)
N1' C7' C6' 113.9(3)
N1' C7' C8' 101.2(3)
N1' C7' C12' 107.3(3)
C6' C7' C8' 111.7(3)
C6' C7' C12' 109.8(3)
C12' C7' C8' 112.7(3)
O1' C8' C7' 121.0(4)
O1' C8' C9' 121.1(4)
C9' C8' C7' 117.2(3)
C8' C9' H9'A 108.7
C8' C9' H9'B 108.7
C8' C9' C10' 114.2(4)
H9'A C9' H9'B 107.6
C10' C9' H9'A 108.7
C10' C9' H9'B 108.7
C9' C10' H10C 109.7
C9' C10' H10D 109.7
H10C C10' H10D 108.2
C11' C10' C9' 110.0(4)
C11' C10' H10C 109.7
C11' C10' H10D 109.7
O2' C11' C10' 111.0(3)
O2' C11' H11' 108.7
O2' C11' C12' 110.2(3)
C10' C11' H11' 108.7
C12' C11' C10' 109.4(3)
C12' C11' H11' 108.7
C7' C12' H12C 108.7
C7' C12' H12D 108.7
C11' C12' C7' 114.4(3)
C11' C12' H12C 108.7
C11' C12' H12D 108.7
H12C C12' H12D 107.6

loop_
_geom_bond_atom_site_label_1
_geom_bond_atom_site_label_2
_geom_bond_distance
Cl1 C1 1.759(4)
O1 C8 1.211(5)
O2 H2 0.92(3)
O2 C11 1.434(4)
N1 H1A 0.92(2)
N1 H1B 0.92(2)
N1 C7 1.479(4)
C1 C2 1.392(6)
C1 C6 1.393(5)
C2 H2A 0.9500
C2 C3 1.379(7)
C3 H3 0.9500
C3 C4 1.382(6)
C4 H4 0.9500
C4 C5 1.390(5)
C5 H5 0.9500
C5 C6 1.392(5)
C6 C7 1.534(5)
C7 C8 1.555(5)
C7 C12 1.546(5)
C8 C9 1.499(5)
C9 H9A 0.9900
C9 H9B 0.9900
C9 C10 1.530(5)
C10 H10A 0.9900
C10 H10B 0.9900
C10 C11 1.512(5)
C11 H11 1.0000
C11 C12 1.522(5)
C12 H12A 0.9900
C12 H12B 0.9900
Cl1' C1' 1.755(5)
O1' C8' 1.213(5)
O2' H2' 0.93(2)
O2' C11' 1.429(4)
N1' H1'A 0.93(2)
N1' H1'B 0.92(3)
N1' C7' 1.477(5)
C1' C2' 1.374(6)
C1' C6' 1.405(6)
C2' H2'A 0.9500
C2' C3' 1.382(8)
C3' H3' 0.9500
C3' C4' 1.370(8)
C4' H4' 0.9500
C4' C5' 1.388(7)
C5' H5' 0.9500
C5' C6' 1.376(7)
C6' C7' 1.520(5)
C7' C8' 1.542(6)
C7' C12' 1.535(5)
C8' C9' 1.509(6)
C9' H9'A 0.9900
C9' H9'B 0.9900
C9' C10' 1.536(5)
C10' H10C 0.9900
C10' H10D 0.9900
C10' C11' 1.531(6)
C11' H11' 1.0000
C11' C12' 1.514(5)
C12' H12C 0.9900
C12' H12D 0.9900

loop_
_geom_hbond_atom_site_label_D
_geom_hbond_atom_site_label_H
_geom_hbond_atom_site_label_A
_geom_hbond_distance_DH
_geom_hbond_distance_HA
_geom_hbond_distance_DA
_geom_hbond_angle_DHA
_geom_hbond_site_symmetry_A
O2 H2 N1 0.92(3) 1.95(3) 2.850(4) 169(5) 4_556
N1 H1A O2' 0.92(2) 2.16(3) 3.065(4) 164(4) 1_455
N1 H1B O1 0.92(2) 2.35(3) 3.251(4) 165(4) 4_466
O2' H2' O2 0.93(2) 1.89(3) 2.812(4) 172(4) .
N1' H1'A O1' 0.93(2) 2.49(5) 3.134(5) 126(4) 3_756
